data_7717602
loop_
_publ_author_name
'L\"uckert, Paula L.'
'Gilmer, Jannik'
'Virovets, Alexander'
'Lerner, Hans-Wolfram'
'Wagner, Matthias'

_publ_section_title
;
 Donor-free 9-aluminafluorenes: molecular structures and reactivity
;
_journal_name_full 'Dalton Transactions'
_journal_paper_doi 10.1039/D4DT03148B
_journal_year 2024
_chemical_formula_moiety 'C25 H37 Al O'
_chemical_formula_sum 'C25 H37 Al O'
_chemical_formula_weight 380.52
_chemical_properties_physical Air-sensitive,Moisture-sensitive
_space_group_crystal_system monoclinic
_space_group_IT_number 15
_space_group_name_Hall '-C 2yc'
_space_group_name_H-M_alt 'C 1 2/c 1'
_atom_sites_solution_hydrogens geom
_audit_creation_method SHELXL-2018/3
_audit_update_record
;
2024-10-28 deposited with the CCDC.	2024-12-02 downloaded from the CCDC.
;
_cell_angle_alpha 90
_cell_angle_beta 116.36(4)
_cell_angle_gamma 90
_cell_formula_units_Z 8
_cell_length_a 29.540(12)
_cell_length_b 7.650(4)
_cell_length_c 23.963(8)
_cell_measurement_reflns_used 506
_cell_measurement_temperature 173(2)
_cell_measurement_theta_max 25.0580
_cell_measurement_theta_min 4.3600
_cell_volume 4852(4)
_computing_cell_refinement 'CrysAlisPro 1.171.42.43a (Rigaku OD, 2022)'
_computing_data_collection 'X-Area (Stoe & Cie, 2001)'
_computing_data_reduction 'CrysAlisPro 1.171.42.43a (Rigaku OD, 2022)'
_computing_structure_refinement 'SHELXL-2018/3 (Sheldrick, 2018)'
_computing_structure_solution 'SHELXS (Sheldrick, 2008)'
_diffrn_ambient_temperature 173(2)
_diffrn_detector 'image plate'
_diffrn_detector_area_resol_mean 6.67
_diffrn_detector_type 'STOE image plate (34 cm diameter)'
_diffrn_measured_fraction_theta_full 0.987
_diffrn_measured_fraction_theta_max 0.987
_diffrn_measurement_device '2-circle goniometer'
_diffrn_measurement_device_type 'STOE IPDS II two-circle-diffractometer'
_diffrn_measurement_method \w
_diffrn_radiation_monochromator mirror
_diffrn_radiation_type MoK\a
_diffrn_radiation_wavelength 0.71073
_diffrn_reflns_av_R_equivalents 0.2260
_diffrn_reflns_av_unetI/netI 0.1859
_diffrn_reflns_Laue_measured_fraction_full 0.987
_diffrn_reflns_Laue_measured_fraction_max 0.987
_diffrn_reflns_limit_h_max 26
_diffrn_reflns_limit_h_min -26
_diffrn_reflns_limit_k_max 6
_diffrn_reflns_limit_k_min -6
_diffrn_reflns_limit_l_max 19
_diffrn_reflns_limit_l_min -21
_diffrn_reflns_number 9053
_diffrn_reflns_point_group_measured_fraction_full 0.987
_diffrn_reflns_point_group_measured_fraction_max 0.987
_diffrn_reflns_theta_full 18.846
_diffrn_reflns_theta_max 18.846
_diffrn_reflns_theta_min 4.212
_diffrn_source 'Genix 3D I\mS microfocus X-ray source'
_exptl_absorpt_coefficient_mu 0.094
_exptl_absorpt_correction_T_max 1.00000
_exptl_absorpt_correction_T_min 0.06295
_exptl_absorpt_correction_type multi-scan
_exptl_absorpt_process_details
;
CrysAlisPro 1.171.42.43a (Rigaku Oxford Diffraction, 2022)
Empirical absorption correction using spherical harmonics,
implemented in SCALE3 ABSPACK scaling algorithm.
;
_exptl_crystal_colour colourless
_exptl_crystal_density_diffrn 1.042
_exptl_crystal_description plate
_exptl_crystal_F_000 1664
_exptl_crystal_size_max 0.120
_exptl_crystal_size_mid 0.080
_exptl_crystal_size_min 0.010
_refine_diff_density_max 0.307
_refine_diff_density_min -0.463
_refine_diff_density_rms 0.076
_refine_ls_extinction_method none
_refine_ls_goodness_of_fit_ref 0.976
_refine_ls_hydrogen_treatment constr
_refine_ls_matrix_type full
_refine_ls_number_parameters 253
_refine_ls_number_reflns 1869
_refine_ls_number_restraints 12
_refine_ls_restrained_S_all 0.979
_refine_ls_R_factor_all 0.1682
_refine_ls_R_factor_gt 0.0985
_refine_ls_shift/su_max 0.000
_refine_ls_shift/su_mean 0.000
_refine_ls_structure_factor_coef Fsqd
_refine_ls_weighting_details 'w=1/[\s^2^(Fo^2^)+(0.1220P)^2^] where P=(Fo^2^+2Fc^2^)/3'
_refine_ls_weighting_scheme calc
_refine_ls_wR_factor_gt 0.2257
_refine_ls_wR_factor_ref 0.2787
_reflns_Friedel_coverage 0.000
_reflns_number_gt 945
_reflns_number_total 1869
_reflns_threshold_expression 'I > 2\s(I)'
_cod_data_source_file d4dt03148b3.cif
_cod_data_source_block 2_OEt2_wa3235_AV
_cod_original_sg_symbol_H-M 'C 2/c'
_cod_database_code 7717602
_shelx_shelxl_version_number 2018/3
_shelx_space_group_comment
;
The symmetry employed for this shelxl refinement is uniquely defined
by the following loop, which should always be used as a source of
symmetry information in preference to the above space-group names.
They are only intended as comments.
;
_shelx_estimated_absorpt_t_min 0.989
_shelx_estimated_absorpt_t_max 0.999

loop_
_space_group_symop_operation_xyz
'x, y, z'
'-x, y, -z+1/2'
'x+1/2, y+1/2, z'
'-x+1/2, y+1/2, -z+1/2'
'-x, -y, -z'
'x, -y, z-1/2'
'-x+1/2, -y+1/2, -z'
'x+1/2, -y+1/2, z-1/2'

loop_
_atom_site_label
_atom_site_type_symbol
_atom_site_fract_x
_atom_site_fract_y
_atom_site_fract_z
_atom_site_U_iso_or_equiv
_atom_site_adp_type
_atom_site_occupancy
_atom_site_site_symmetry_order
_atom_site_calc_flag
_atom_site_refinement_flags_posn
_atom_site_refinement_flags_adp
_atom_site_refinement_flags_occupancy
_atom_site_disorder_assembly
_atom_site_disorder_group
Al1 Al 0.68410(9) 0.6505(5) 0.57516(14) 0.0422(12) Uani 1 1 d . . . . .
O1 O 0.6899(2) 0.8961(10) 0.5927(3) 0.059(2) Uani 1 1 d . . . . .
C1 C 0.6645(4) 0.6360(17) 0.4858(5) 0.065(4) Uani 1 1 d . . . . .
H1A H 0.633663 0.704276 0.462873 0.098 Uiso 1 1 calc R U . . .
H1B H 0.658325 0.513679 0.472445 0.098 Uiso 1 1 calc R U . . .
H1C H 0.691745 0.682932 0.477407 0.098 Uiso 1 1 calc R U . . .
C2 C 0.7371(5) 0.992(2) 0.6013(8) 0.095(5) Uani 1 1 d . . . . .
H2A H 0.750031 1.059096 0.640615 0.114 Uiso 1 1 calc R U . . .
H2B H 0.763275 0.905276 0.605091 0.114 Uiso 1 1 calc R U . . .
C3 C 0.7291(5) 1.110(2) 0.5504(8) 0.100(5) Uani 1 1 d . . . . .
H3A H 0.709661 1.050985 0.510565 0.150 Uiso 1 1 calc R U . . .
H3B H 0.761857 1.147012 0.553140 0.150 Uiso 1 1 calc R U . . .
H3C H 0.710459 1.213433 0.553069 0.150 Uiso 1 1 calc R U . . .
C4 C 0.6542(5) 1.0055(19) 0.6053(7) 0.085(5) Uani 1 1 d . . . . .
H4A H 0.671032 1.114903 0.626450 0.102 Uiso 1 1 calc R U . . .
H4B H 0.642861 0.942012 0.632811 0.102 Uiso 1 1 calc R U . . .
C5 C 0.6100(5) 1.047(2) 0.5448(7) 0.117(7) Uani 1 1 d . . . . .
H5A H 0.621899 1.077417 0.513832 0.175 Uiso 1 1 calc R U . . .
H5B H 0.591350 1.145747 0.550457 0.175 Uiso 1 1 calc R U . . .
H5C H 0.587781 0.944728 0.530449 0.175 Uiso 1 1 calc R U . . .
C11 C 0.7473(3) 0.5402(15) 0.6402(5) 0.039(3) Uani 1 1 d . . . . .
C12 C 0.7353(3) 0.4429(14) 0.6815(5) 0.029(3) Uani 1 1 d . . . . .
C13 C 0.7720(3) 0.3443(15) 0.7284(5) 0.035(3) Uani 1 1 d . . . . .
H13 H 0.763812 0.283040 0.757229 0.041 Uiso 1 1 calc R U . . .
C14 C 0.8210(3) 0.3345(15) 0.7334(5) 0.042(3) Uani 1 1 d . . . . .
H14 H 0.845712 0.267558 0.766247 0.050 Uiso 1 1 calc R U . . .
C15 C 0.8348(3) 0.4200(15) 0.6918(5) 0.037(3) Uani 1 1 d . . . . .
C16 C 0.7984(3) 0.5261(15) 0.6462(5) 0.043(3) Uani 1 1 d . . . . .
H16 H 0.807253 0.590381 0.618619 0.051 Uiso 1 1 calc R U . . .
C17 C 0.8899(3) 0.3929(16) 0.6972(5) 0.040(3) Uani 1 1 d . . . . .
C18 C 0.9290(3) 0.3905(16) 0.7648(5) 0.052(4) Uani 1 1 d . . . . .
H18A H 0.926510 0.498585 0.785245 0.079 Uiso 1 1 calc R U . . .
H18B H 0.962813 0.381537 0.766959 0.079 Uiso 1 1 calc R U . . .
H18C H 0.922913 0.289930 0.785893 0.079 Uiso 1 1 calc R U . . .
C19 C 0.9022(4) 0.540(2) 0.6629(6) 0.083(5) Uani 1 1 d . . . . .
H19A H 0.878025 0.537549 0.618713 0.125 Uiso 1 1 calc R U . . .
H19B H 0.936482 0.524310 0.667228 0.125 Uiso 1 1 calc R U . . .
H19C H 0.899848 0.653018 0.680857 0.125 Uiso 1 1 calc R U . . .
C20 C 0.8891(4) 0.2174(18) 0.6682(6) 0.074(4) Uani 1 1 d . U . . .
H20A H 0.880291 0.126464 0.690489 0.111 Uiso 1 1 calc R U . . .
H20B H 0.922499 0.192805 0.670719 0.111 Uiso 1 1 calc R U . . .
H20C H 0.863911 0.218802 0.624395 0.111 Uiso 1 1 calc R U . . .
C21 C 0.6451(4) 0.5456(15) 0.6173(5) 0.037(3) Uani 1 1 d . . . . .
C22 C 0.6791(3) 0.4543(15) 0.6703(5) 0.038(3) Uani 1 1 d . . . . .
C23 C 0.6625(3) 0.3609(15) 0.7091(5) 0.041(3) Uani 1 1 d . . . . .
H23 H 0.685977 0.297797 0.744230 0.049 Uiso 1 1 calc R U . . .
C24 C 0.6108(3) 0.3632(15) 0.6949(5) 0.040(3) Uani 1 1 d . . . . .
H24 H 0.599729 0.304738 0.721622 0.047 Uiso 1 1 calc R U . . .
C25 C 0.5750(3) 0.4510(15) 0.6415(5) 0.038(3) Uani 1 1 d . . . . .
C26 C 0.5932(3) 0.5406(14) 0.6043(5) 0.039(3) Uani 1 1 d . . . . .
H26 H 0.569529 0.601213 0.568690 0.047 Uiso 1 1 calc R U . . .
C27 C 0.5167(3) 0.4295(18) 0.6218(5) 0.049(4) Uani 1 1 d . . . . .
C28 C 0.4972(3) 0.2656(17) 0.5828(6) 0.065(4) Uani 1 1 d . . . . .
H28A H 0.501304 0.276822 0.544581 0.097 Uiso 1 1 calc R U . . .
H28B H 0.461386 0.249758 0.572143 0.097 Uiso 1 1 calc R U . . .
H28C H 0.516428 0.164268 0.606615 0.097 Uiso 1 1 calc R U . . .
C29 C 0.5064(3) 0.4140(15) 0.6798(5) 0.052(4) Uani 1 1 d . . . . .
H29A H 0.521508 0.305792 0.702221 0.078 Uiso 1 1 calc R U . . .
H29B H 0.469888 0.412143 0.666463 0.078 Uiso 1 1 calc R U . . .
H29C H 0.521382 0.514357 0.707297 0.078 Uiso 1 1 calc R U . . .
C30 C 0.4874(3) 0.5898(17) 0.5841(5) 0.061(4) Uani 1 1 d . U . . .
H30A H 0.504108 0.696907 0.606018 0.091 Uiso 1 1 calc R U . . .
H30B H 0.452728 0.586768 0.579579 0.091 Uiso 1 1 calc R U . . .
H30C H 0.486636 0.587786 0.542846 0.091 Uiso 1 1 calc R U . . .

loop_
_atom_site_aniso_label
_atom_site_aniso_U_11
_atom_site_aniso_U_22
_atom_site_aniso_U_33
_atom_site_aniso_U_23
_atom_site_aniso_U_13
_atom_site_aniso_U_12
Al1 0.0158(17) 0.058(3) 0.057(2) 0.003(2) 0.0198(15) 0.0040(17)
O1 0.024(4) 0.073(7) 0.087(6) -0.007(5) 0.032(4) -0.003(4)
C1 0.027(6) 0.080(11) 0.091(9) -0.013(8) 0.029(6) -0.002(6)
C2 0.061(9) 0.056(13) 0.131(14) 0.015(11) 0.010(9) -0.019(8)
C3 0.075(10) 0.093(14) 0.166(16) -0.002(12) 0.084(11) 0.009(9)
C4 0.075(10) 0.088(13) 0.109(12) 0.004(10) 0.057(10) 0.001(9)
C5 0.034(8) 0.173(19) 0.141(14) -0.061(13) 0.036(9) 0.002(9)
C11 0.031(7) 0.045(9) 0.039(7) 0.003(6) 0.015(6) 0.003(6)
C12 0.017(6) 0.026(8) 0.050(7) -0.001(6) 0.021(6) -0.004(5)
C13 0.020(6) 0.045(9) 0.042(7) 0.008(6) 0.017(5) -0.002(6)
C14 0.019(7) 0.051(9) 0.046(7) 0.012(7) 0.006(5) 0.004(6)
C15 0.021(6) 0.050(9) 0.049(7) 0.014(6) 0.025(6) 0.001(6)
C16 0.017(6) 0.055(10) 0.065(8) -0.001(7) 0.027(6) -0.001(6)
C17 0.015(6) 0.054(10) 0.058(8) 0.010(7) 0.022(6) -0.001(5)
C18 0.013(6) 0.058(10) 0.076(9) 0.008(7) 0.010(6) 0.001(5)
C19 0.033(7) 0.133(14) 0.109(11) 0.038(10) 0.053(7) 0.010(7)
C20 0.024(6) 0.092(12) 0.116(10) -0.026(9) 0.041(6) 0.001(6)
C21 0.023(7) 0.050(9) 0.043(8) 0.001(6) 0.020(6) 0.003(6)
C22 0.019(6) 0.049(9) 0.046(7) -0.004(6) 0.015(6) -0.008(6)
C23 0.015(6) 0.046(9) 0.063(8) 0.004(7) 0.019(6) -0.003(5)
C24 0.024(7) 0.051(9) 0.058(8) 0.017(7) 0.032(6) 0.002(6)
C25 0.020(7) 0.058(9) 0.044(7) -0.009(7) 0.022(7) -0.002(6)
C26 0.022(7) 0.047(9) 0.054(7) 0.006(6) 0.022(6) 0.005(5)
C27 0.016(6) 0.090(12) 0.050(7) -0.002(8) 0.023(6) -0.005(7)
C28 0.022(6) 0.092(12) 0.089(9) -0.033(9) 0.032(6) -0.020(7)
C29 0.021(6) 0.060(10) 0.086(9) 0.000(7) 0.033(6) 0.005(5)
C30 0.010(5) 0.098(11) 0.072(8) 0.017(7) 0.017(5) 0.000(6)

loop_
_atom_type_symbol
_atom_type_description
_atom_type_scat_dispersion_real
_atom_type_scat_dispersion_imag
_atom_type_scat_source
C C 0.0033 0.0016 'International Tables Vol C Tables 4.2.6.8 and 6.1.1.4'
H H 0.0000 0.0000 'International Tables Vol C Tables 4.2.6.8 and 6.1.1.4'
O O 0.0106 0.0060 'International Tables Vol C Tables 4.2.6.8 and 6.1.1.4'
Al Al 0.0645 0.0514 'International Tables Vol C Tables 4.2.6.8 and 6.1.1.4'

loop_
_geom_angle_atom_site_label_1
_geom_angle_atom_site_label_2
_geom_angle_atom_site_label_3
_geom_angle
_geom_angle_site_symmetry_1
_geom_angle_site_symmetry_3
_geom_angle_publ_flag
O1 Al1 C1 104.4(5) . . ?
O1 Al1 C21 107.3(4) . . ?
C1 Al1 C21 124.8(4) . . ?
O1 Al1 C11 106.2(4) . . ?
C1 Al1 C11 123.1(5) . . ?
C21 Al1 C11 89.1(5) . . ?
C4 O1 C2 113.5(10) . . ?
C4 O1 Al1 126.6(7) . . ?
C2 O1 Al1 119.6(7) . . ?
Al1 C1 H1A 109.5 . . ?
Al1 C1 H1B 109.5 . . ?
H1A C1 H1B 109.5 . . ?
Al1 C1 H1C 109.5 . . ?
H1A C1 H1C 109.5 . . ?
H1B C1 H1C 109.5 . . ?
C3 C2 O1 113.1(10) . . ?
C3 C2 H2A 109.0 . . ?
O1 C2 H2A 109.0 . . ?
C3 C2 H2B 109.0 . . ?
O1 C2 H2B 109.0 . . ?
H2A C2 H2B 107.8 . . ?
C2 C3 H3A 109.5 . . ?
C2 C3 H3B 109.5 . . ?
H3A C3 H3B 109.5 . . ?
C2 C3 H3C 109.5 . . ?
H3A C3 H3C 109.5 . . ?
H3B C3 H3C 109.5 . . ?
O1 C4 C5 108.5(10) . . ?
O1 C4 H4A 110.0 . . ?
C5 C4 H4A 110.0 . . ?
O1 C4 H4B 110.0 . . ?
C5 C4 H4B 110.0 . . ?
H4A C4 H4B 108.4 . . ?
C4 C5 H5A 109.5 . . ?
C4 C5 H5B 109.5 . . ?
H5A C5 H5B 109.5 . . ?
C4 C5 H5C 109.5 . . ?
H5A C5 H5C 109.5 . . ?
H5B C5 H5C 109.5 . . ?
C12 C11 C16 117.8(9) . . ?
C12 C11 Al1 109.3(7) . . ?
C16 C11 Al1 132.3(9) . . ?
C13 C12 C11 120.5(8) . . ?
C13 C12 C22 124.0(10) . . ?
C11 C12 C22 115.5(10) . . ?
C12 C13 C14 120.4(9) . . ?
C12 C13 H13 119.8 . . ?
C14 C13 H13 119.8 . . ?
C15 C14 C13 122.1(9) . . ?
C15 C14 H14 118.9 . . ?
C13 C14 H14 118.9 . . ?
C14 C15 C16 117.4(8) . . ?
C14 C15 C17 119.6(9) . . ?
C16 C15 C17 123.0(9) . . ?
C15 C16 C11 121.6(10) . . ?
C15 C16 H16 119.2 . . ?
C11 C16 H16 119.2 . . ?
C20 C17 C18 109.3(9) . . ?
C20 C17 C19 111.5(10) . . ?
C18 C17 C19 109.4(9) . . ?
C20 C17 C15 105.9(8) . . ?
C18 C17 C15 110.9(9) . . ?
C19 C17 C15 109.8(9) . . ?
C17 C18 H18A 109.5 . . ?
C17 C18 H18B 109.5 . . ?
H18A C18 H18B 109.5 . . ?
C17 C18 H18C 109.5 . . ?
H18A C18 H18C 109.5 . . ?
H18B C18 H18C 109.5 . . ?
C17 C19 H19A 109.5 . . ?
C17 C19 H19B 109.5 . . ?
H19A C19 H19B 109.5 . . ?
C17 C19 H19C 109.5 . . ?
H19A C19 H19C 109.5 . . ?
H19B C19 H19C 109.5 . . ?
C17 C20 H20A 109.5 . . ?
C17 C20 H20B 109.5 . . ?
H20A C20 H20B 109.5 . . ?
C17 C20 H20C 109.5 . . ?
H20A C20 H20C 109.5 . . ?
H20B C20 H20C 109.5 . . ?
C22 C21 C26 117.0(9) . . ?
C22 C21 Al1 108.2(7) . . ?
C26 C21 Al1 134.8(8) . . ?
C21 C22 C23 121.7(8) . . ?
C21 C22 C12 117.6(10) . . ?
C23 C22 C12 120.5(10) . . ?
C24 C23 C22 119.1(9) . . ?
C24 C23 H23 120.5 . . ?
C22 C23 H23 120.5 . . ?
C23 C24 C25 121.2(9) . . ?
C23 C24 H24 119.4 . . ?
C25 C24 H24 119.4 . . ?
C26 C25 C24 117.6(8) . . ?
C26 C25 C27 122.3(10) . . ?
C24 C25 C27 119.8(9) . . ?
C25 C26 C21 123.5(9) . . ?
C25 C26 H26 118.3 . . ?
C21 C26 H26 118.3 . . ?
C28 C27 C30 109.7(9) . . ?
C28 C27 C29 108.5(9) . . ?
C30 C27 C29 107.6(9) . . ?
C28 C27 C25 109.5(8) . . ?
C30 C27 C25 110.3(9) . . ?
C29 C27 C25 111.2(8) . . ?
C27 C28 H28A 109.5 . . ?
C27 C28 H28B 109.5 . . ?
H28A C28 H28B 109.5 . . ?
C27 C28 H28C 109.5 . . ?
H28A C28 H28C 109.5 . . ?
H28B C28 H28C 109.5 . . ?
C27 C29 H29A 109.5 . . ?
C27 C29 H29B 109.5 . . ?
H29A C29 H29B 109.5 . . ?
C27 C29 H29C 109.5 . . ?
H29A C29 H29C 109.5 . . ?
H29B C29 H29C 109.5 . . ?
C27 C30 H30A 109.5 . . ?
C27 C30 H30B 109.5 . . ?
H30A C30 H30B 109.5 . . ?
C27 C30 H30C 109.5 . . ?
H30A C30 H30C 109.5 . . ?
H30B C30 H30C 109.5 . . ?

loop_
_geom_bond_atom_site_label_1
_geom_bond_atom_site_label_2
_geom_bond_distance
_geom_bond_site_symmetry_2
_geom_bond_publ_flag
Al1 O1 1.917(9) . ?
Al1 C1 1.957(11) . ?
Al1 C21 2.007(10) . ?
Al1 C11 2.010(10) . ?
O1 C4 1.479(14) . ?
O1 C2 1.506(14) . ?
C1 H1A 0.9800 . ?
C1 H1B 0.9800 . ?
C1 H1C 0.9800 . ?
C2 C3 1.453(18) . ?
C2 H2A 0.9900 . ?
C2 H2B 0.9900 . ?
C3 H3A 0.9800 . ?
C3 H3B 0.9800 . ?
C3 H3C 0.9800 . ?
C4 C5 1.491(17) . ?
C4 H4A 0.9900 . ?
C4 H4B 0.9900 . ?
C5 H5A 0.9800 . ?
C5 H5B 0.9800 . ?
C5 H5C 0.9800 . ?
C11 C12 1.405(13) . ?
C11 C16 1.455(12) . ?
C12 C13 1.387(13) . ?
C12 C22 1.561(13) . ?
C13 C14 1.402(12) . ?
C13 H13 0.9500 . ?
C14 C15 1.396(13) . ?
C14 H14 0.9500 . ?
C15 C16 1.403(13) . ?
C15 C17 1.586(13) . ?
C16 H16 0.9500 . ?
C17 C20 1.508(15) . ?
C17 C18 1.515(13) . ?
C17 C19 1.531(16) . ?
C18 H18A 0.9800 . ?
C18 H18B 0.9800 . ?
C18 H18C 0.9800 . ?
C19 H19A 0.9800 . ?
C19 H19B 0.9800 . ?
C19 H19C 0.9800 . ?
C20 H20A 0.9800 . ?
C20 H20B 0.9800 . ?
C20 H20C 0.9800 . ?
C21 C22 1.405(13) . ?
C21 C26 1.423(12) . ?
C22 C23 1.423(14) . ?
C23 C24 1.410(12) . ?
C23 H23 0.9500 . ?
C24 C25 1.416(13) . ?
C24 H24 0.9500 . ?
C25 C26 1.404(13) . ?
C25 C27 1.581(13) . ?
C26 H26 0.9500 . ?
C27 C28 1.515(15) . ?
C27 C30 1.541(15) . ?
C27 C29 1.553(13) . ?
C28 H28A 0.9800 . ?
C28 H28B 0.9800 . ?
C28 H28C 0.9800 . ?
C29 H29A 0.9800 . ?
C29 H29B 0.9800 . ?
C29 H29C 0.9800 . ?
C30 H30A 0.9800 . ?
C30 H30B 0.9800 . ?
C30 H30C 0.9800 . ?

loop_
_geom_torsion_atom_site_label_1
_geom_torsion_atom_site_label_2
_geom_torsion_atom_site_label_3
_geom_torsion_atom_site_label_4
_geom_torsion
_geom_torsion_site_symmetry_1
_geom_torsion_site_symmetry_2
_geom_torsion_site_symmetry_3
_geom_torsion_site_symmetry_4
_geom_torsion_publ_flag
C4 O1 C2 C3 -76.1(15) . . . . ?
Al1 O1 C2 C3 109.7(12) . . . . ?
C2 O1 C4 C5 107.5(13) . . . . ?
Al1 O1 C4 C5 -78.7(13) . . . . ?
C16 C11 C12 C13 3.3(15) . . . . ?
Al1 C11 C12 C13 175.7(8) . . . . ?
C16 C11 C12 C22 -176.4(8) . . . . ?
Al1 C11 C12 C22 -4.0(11) . . . . ?
C11 C12 C13 C14 -2.7(15) . . . . ?
C22 C12 C13 C14 176.9(9) . . . . ?
C12 C13 C14 C15 -0.9(16) . . . . ?
C13 C14 C15 C16 3.7(16) . . . . ?
C13 C14 C15 C17 -175.7(10) . . . . ?
C14 C15 C16 C11 -3.1(16) . . . . ?
C17 C15 C16 C11 176.4(10) . . . . ?
C12 C11 C16 C15 -0.3(16) . . . . ?
Al1 C11 C16 C15 -170.6(9) . . . . ?
C14 C15 C17 C20 78.2(13) . . . . ?
C16 C15 C17 C20 -101.3(12) . . . . ?
C14 C15 C17 C18 -40.3(14) . . . . ?
C16 C15 C17 C18 140.2(11) . . . . ?
C14 C15 C17 C19 -161.4(10) . . . . ?
C16 C15 C17 C19 19.2(15) . . . . ?
C26 C21 C22 C23 0.1(15) . . . . ?
Al1 C21 C22 C23 -178.2(8) . . . . ?
C26 C21 C22 C12 174.1(9) . . . . ?
Al1 C21 C22 C12 -4.1(11) . . . . ?
C13 C12 C22 C21 -173.9(10) . . . . ?
C11 C12 C22 C21 5.7(14) . . . . ?
C13 C12 C22 C23 0.2(15) . . . . ?
C11 C12 C22 C23 179.8(10) . . . . ?
C21 C22 C23 C24 -1.4(16) . . . . ?
C12 C22 C23 C24 -175.2(9) . . . . ?
C22 C23 C24 C25 2.4(16) . . . . ?
C23 C24 C25 C26 -2.1(16) . . . . ?
C23 C24 C25 C27 171.6(10) . . . . ?
C24 C25 C26 C21 0.8(16) . . . . ?
C27 C25 C26 C21 -172.8(10) . . . . ?
C22 C21 C26 C25 0.2(16) . . . . ?
Al1 C21 C26 C25 177.8(9) . . . . ?
C26 C25 C27 C28 88.7(13) . . . . ?
C24 C25 C27 C28 -84.7(12) . . . . ?
C26 C25 C27 C30 -32.1(14) . . . . ?
C24 C25 C27 C30 154.4(10) . . . . ?
C26 C25 C27 C29 -151.4(11) . . . . ?
C24 C25 C27 C29 35.2(14) . . . . ?
